data_7153551
loop_
_publ_author_name
'Prasad, D. J. C.'
'Sekar, Govindasamy'

_publ_section_title
;
 An efficient copper-catalyzed synthesis of hexahydro-1H- phenothiazines
;
_journal_issue 24
_journal_name_full 'Organic &amp; Biomolecular Chemistry'
_journal_page_first 5091
_journal_page_last 5097
_journal_paper_doi 10.1039/b916664e
_journal_volume 7
_journal_year 2009
_chemical_formula_moiety 'C19 H21 N O2 S2 '
_chemical_formula_sum 'C19 H21 N O2 S2'
_chemical_formula_weight 359.49
_chemical_name_systematic
;
?
;
_space_group_IT_number 14
_symmetry_cell_setting monoclinic
_symmetry_space_group_name_Hall '-P 2ybc'
_symmetry_space_group_name_H-M 'P 1 21/c 1'
_atom_sites_solution_hydrogens geom
_atom_sites_solution_primary direct
_atom_sites_solution_secondary difmap
_audit_creation_method SHELXL-97
_cell_angle_alpha 90.00
_cell_angle_beta 97.7590(10)
_cell_angle_gamma 90.00
_cell_formula_units_Z 4
_cell_length_a 14.6365(4)
_cell_length_b 12.8539(3)
_cell_length_c 9.8406(3)
_cell_measurement_reflns_used 4386
_cell_measurement_temperature 298(2)
_cell_measurement_theta_max 25.41
_cell_measurement_theta_min 2.62
_cell_volume 1834.42(9)
_computing_cell_refinement 'APEXII/SAINT (Bruker, 2004)'
_computing_data_collection 'APEX II,Bruker,2004'
_computing_data_reduction 'SAINT/XPREP (Bruker, 2004)'
_computing_molecular_graphics 'ORTEP3 (Farrugia, 1997) and Mercury (Bruno et al., 2002)'
_computing_publication_material 'SHELXL-97 (Sheldrick, 1997)'
_computing_structure_refinement 'SHELXL-97 (Sheldrick, 1997)'
_computing_structure_solution 'SHELXS-97 (Sheldrick, 1997)'
_diffrn_ambient_temperature 298(2)
_diffrn_measured_fraction_theta_full 0.987
_diffrn_measured_fraction_theta_max 0.966
_diffrn_measurement_device_type 'Bruker Apex II CCD area detector'
_diffrn_measurement_method 'Phi and omega scans'
_diffrn_radiation_monochromator graphite
_diffrn_radiation_source 'fine-focus sealed tube'
_diffrn_radiation_type MoK\a
_diffrn_radiation_wavelength 0.71073
_diffrn_reflns_av_R_equivalents 0.0242
_diffrn_reflns_av_sigmaI/netI 0.0297
_diffrn_reflns_limit_h_max 19
_diffrn_reflns_limit_h_min -19
_diffrn_reflns_limit_k_max 16
_diffrn_reflns_limit_k_min -15
_diffrn_reflns_limit_l_max 12
_diffrn_reflns_limit_l_min -13
_diffrn_reflns_number 14118
_diffrn_reflns_theta_full 25.00
_diffrn_reflns_theta_max 28.30
_diffrn_reflns_theta_min 1.40
_exptl_absorpt_coefficient_mu 0.301
_exptl_absorpt_correction_T_max 0.9562
_exptl_absorpt_correction_T_min 0.8942
_exptl_absorpt_correction_type multi-scan
_exptl_absorpt_process_details 'SADABS (Bruker, 1999)'
_exptl_crystal_colour Colourless
_exptl_crystal_density_diffrn 1.302
_exptl_crystal_density_method 'not measured'
_exptl_crystal_description Block
_exptl_crystal_F_000 760
_exptl_crystal_size_max 0.38
_exptl_crystal_size_mid 0.35
_exptl_crystal_size_min 0.15
_refine_diff_density_max 0.293
_refine_diff_density_min -0.353
_refine_diff_density_rms 0.052
_refine_ls_extinction_method none
_refine_ls_goodness_of_fit_ref 0.980
_refine_ls_hydrogen_treatment constr
_refine_ls_matrix_type full
_refine_ls_number_parameters 218
_refine_ls_number_reflns 4396
_refine_ls_number_restraints 0
_refine_ls_restrained_S_all 0.980
_refine_ls_R_factor_all 0.0641
_refine_ls_R_factor_gt 0.0415
_refine_ls_shift/su_max 0.000
_refine_ls_shift/su_mean 0.000
_refine_ls_structure_factor_coef Fsqd
_refine_ls_weighting_details 'calc w=1/[\s^2^(Fo^2^)+(0.1000P)^2^+0.0000P] where P=(Fo^2^+2Fc^2^)/3'
_refine_ls_weighting_scheme calc
_refine_ls_wR_factor_gt 0.1244
_refine_ls_wR_factor_ref 0.1456
_reflns_number_gt 3219
_reflns_number_total 4396
_reflns_threshold_expression >2sigma(I)
_cod_data_source_file b916664esup1.cif
_cod_data_source_block djn-i-233
_cod_depositor_comments
;
The following automatic conversions were performed:

'_symmetry_cell_setting' value 'Monoclinic' changed to 'monoclinic'
according to /home/saulius/struct/CIF-dictionaries/cif_core.dic
dictionary named 'cif_core.dic' version 2.4.2 from
2011-04-26.

'_exptl_absorpt_correction_type' value 'Multi-scan'
changed to 'multi-scan' according to
/home/saulius/struct/CIF-dictionaries/cif_core.dic dictionary named
'cif_core.dic' version 2.4.2 from 2011-04-26.

Automatic conversion script
Id: cif_fix_values 1891 2012-01-12 08:04:46Z andrius 
;
_cod_original_sg_symbol_Hall '-P 2ybc '
_cod_original_sg_symbol_H-M 'P 21/c '
_cod_database_code 7153551

loop_
_symmetry_equiv_pos_as_xyz
'x, y, z'
'-x, y+1/2, -z+1/2'
'-x, -y, -z'
'x, -y-1/2, z-1/2'

loop_
_atom_site_label
_atom_site_type_symbol
_atom_site_fract_x
_atom_site_fract_y
_atom_site_fract_z
_atom_site_U_iso_or_equiv
_atom_site_adp_type
_atom_site_occupancy
_atom_site_symmetry_multiplicity
_atom_site_calc_flag
_atom_site_refinement_flags
C1 C 0.12130(12) 0.08076(14) 0.26337(18) 0.0379(4) Uani 1 1 d .
H1 H 0.1544 0.1035 0.3516 0.045 Uiso 1 1 calc R
C2 C 0.02520(14) 0.04607(18) 0.2879(2) 0.0556(5) Uani 1 1 d .
H2A H -0.0100 0.0249 0.2017 0.067 Uiso 1 1 calc R
H2B H 0.0301 -0.0132 0.3494 0.067 Uiso 1 1 calc R
C3 C -0.02430(15) 0.1349(2) 0.3502(3) 0.0650(6) Uani 1 1 d .
H3A H -0.0871 0.1140 0.3574 0.078 Uiso 1 1 calc R
H3B H 0.0063 0.1489 0.4420 0.078 Uiso 1 1 calc R
C4 C -0.02592(15) 0.2338(2) 0.2655(3) 0.0618(6) Uani 1 1 d .
H4A H -0.0658 0.2237 0.1795 0.074 Uiso 1 1 calc R
H4B H -0.0513 0.2901 0.3145 0.074 Uiso 1 1 calc R
C5 C 0.06955(14) 0.26390(17) 0.2360(2) 0.0494(5) Uani 1 1 d .
H5A H 0.1078 0.2821 0.3210 0.059 Uiso 1 1 calc R
H5B H 0.0654 0.3242 0.1762 0.059 Uiso 1 1 calc R
C6 C 0.11312(12) 0.17360(15) 0.16777(18) 0.0382(4) Uani 1 1 d .
H6 H 0.0723 0.1547 0.0841 0.046 Uiso 1 1 calc R
C7 C 0.23771(12) 0.09183(14) 0.03052(18) 0.0399(4) Uani 1 1 d .
C8 C 0.27492(15) 0.09311(19) -0.0923(2) 0.0548(5) Uani 1 1 d .
H8 H 0.2958 0.1551 -0.1258 0.066 Uiso 1 1 calc R
C9 C 0.28051(18) 0.0014(2) -0.1639(2) 0.0664(7) Uani 1 1 d .
H9 H 0.3072 0.0016 -0.2444 0.080 Uiso 1 1 calc R
C10 C 0.24724(17) -0.0899(2) -0.1179(2) 0.0658(7) Uani 1 1 d .
H10 H 0.2502 -0.1506 -0.1685 0.079 Uiso 1 1 calc R
C11 C 0.20945(15) -0.09211(17) 0.0028(2) 0.0537(5) Uani 1 1 d .
H11 H 0.1861 -0.1540 0.0330 0.064 Uiso 1 1 calc R
C12 C 0.20622(12) -0.00131(14) 0.07977(18) 0.0402(4) Uani 1 1 d .
C13 C 0.34419(12) 0.01732(15) 0.36335(19) 0.0425(4) Uani 1 1 d .
C14 C 0.35127(15) 0.08677(17) 0.4713(2) 0.0533(5) Uani 1 1 d .
H14 H 0.3075 0.0869 0.5315 0.064 Uiso 1 1 calc R
C15 C 0.42389(18) 0.1559(2) 0.4890(3) 0.0688(7) Uani 1 1 d .
H15 H 0.4291 0.2020 0.5625 0.083 Uiso 1 1 calc R
C16 C 0.48877(16) 0.1581(2) 0.4002(3) 0.0727(7) Uani 1 1 d .
C17 C 0.48061(16) 0.0872(2) 0.2920(3) 0.0711(8) Uani 1 1 d .
H17 H 0.5243 0.0874 0.2316 0.085 Uiso 1 1 calc R
C18 C 0.40929(14) 0.01704(19) 0.2729(2) 0.0575(6) Uani 1 1 d .
H18 H 0.4046 -0.0300 0.2005 0.069 Uiso 1 1 calc R
C19 C 0.5674(2) 0.2356(3) 0.4204(4) 0.1233(15) Uani 1 1 d .
H19A H 0.5453 0.3007 0.4509 0.185 Uiso 1 1 calc R
H19B H 0.5912 0.2457 0.3351 0.185 Uiso 1 1 calc R
H19C H 0.6154 0.2095 0.4879 0.185 Uiso 1 1 calc R
N1 N 0.17481(10) -0.00697(11) 0.21232(16) 0.0397(4) Uani 1 1 d .
O1 O 0.20331(11) -0.06759(13) 0.45337(16) 0.0646(5) Uani 1 1 d .
O2 O 0.27621(12) -0.15976(11) 0.27582(18) 0.0663(4) Uani 1 1 d .
S1 S 0.22466(3) 0.20826(4) 0.12083(5) 0.04451(16) Uani 1 1 d .
S2 S 0.24767(3) -0.06516(4) 0.33310(5) 0.04700(17) Uani 1 1 d .

loop_
_atom_site_aniso_label
_atom_site_aniso_U_11
_atom_site_aniso_U_22
_atom_site_aniso_U_33
_atom_site_aniso_U_23
_atom_site_aniso_U_13
_atom_site_aniso_U_12
C1 0.0374(8) 0.0378(10) 0.0392(9) 0.0025(8) 0.0080(7) -0.0024(7)
C2 0.0462(11) 0.0608(14) 0.0621(13) 0.0077(11) 0.0159(9) -0.0095(9)
C3 0.0459(11) 0.0874(19) 0.0662(13) -0.0008(13) 0.0238(10) 0.0011(11)
C4 0.0478(11) 0.0726(17) 0.0668(14) -0.0080(12) 0.0150(10) 0.0128(11)
C5 0.0501(11) 0.0460(12) 0.0530(11) -0.0029(9) 0.0102(9) 0.0099(9)
C6 0.0386(9) 0.0380(10) 0.0386(8) -0.0002(8) 0.0073(7) 0.0013(7)
C7 0.0416(9) 0.0395(11) 0.0392(9) 0.0021(8) 0.0081(7) 0.0049(7)
C8 0.0635(12) 0.0575(14) 0.0469(11) 0.0134(10) 0.0208(9) 0.0160(10)
C9 0.0783(16) 0.0798(19) 0.0446(11) 0.0001(12) 0.0208(10) 0.0291(13)
C10 0.0781(16) 0.0624(17) 0.0552(13) -0.0189(12) 0.0026(11) 0.0216(13)
C11 0.0565(12) 0.0434(12) 0.0598(12) -0.0103(10) 0.0027(9) 0.0030(9)
C12 0.0398(9) 0.0385(11) 0.0417(9) -0.0012(8) 0.0036(7) 0.0024(7)
C13 0.0396(9) 0.0395(11) 0.0487(10) 0.0126(9) 0.0065(7) 0.0080(8)
C14 0.0560(12) 0.0554(14) 0.0479(11) 0.0069(10) 0.0051(9) 0.0049(10)
C15 0.0712(15) 0.0619(17) 0.0673(14) 0.0030(12) -0.0120(12) -0.0045(12)
C16 0.0504(13) 0.0679(17) 0.0930(19) 0.0300(15) -0.0154(12) -0.0084(11)
C17 0.0417(11) 0.085(2) 0.0887(18) 0.0271(16) 0.0166(11) 0.0046(11)
C18 0.0488(11) 0.0561(14) 0.0700(14) 0.0073(11) 0.0165(10) 0.0112(10)
C19 0.082(2) 0.120(3) 0.156(3) 0.052(3) -0.027(2) -0.046(2)
N1 0.0422(8) 0.0332(9) 0.0448(8) 0.0059(7) 0.0095(6) -0.0034(6)
O1 0.0642(9) 0.0721(11) 0.0606(9) 0.0309(8) 0.0198(7) -0.0011(8)
O2 0.0824(11) 0.0320(9) 0.0837(11) 0.0096(8) 0.0080(9) 0.0094(7)
S1 0.0506(3) 0.0330(3) 0.0530(3) 0.0016(2) 0.0184(2) -0.00407(19)
S2 0.0520(3) 0.0358(3) 0.0542(3) 0.0150(2) 0.0109(2) 0.00085(19)

loop_
_atom_type_symbol
_atom_type_description
_atom_type_scat_dispersion_real
_atom_type_scat_dispersion_imag
_atom_type_scat_source
C C 0.0033 0.0016 'International Tables Vol C Tables 4.2.6.8 and 6.1.1.4'
H H 0.0000 0.0000 'International Tables Vol C Tables 4.2.6.8 and 6.1.1.4'
N N 0.0061 0.0033 'International Tables Vol C Tables 4.2.6.8 and 6.1.1.4'
O O 0.0106 0.0060 'International Tables Vol C Tables 4.2.6.8 and 6.1.1.4'
S S 0.1246 0.1234 'International Tables Vol C Tables 4.2.6.8 and 6.1.1.4'

loop_
_geom_angle_atom_site_label_1
_geom_angle_atom_site_label_2
_geom_angle_atom_site_label_3
_geom_angle
N1 C1 C6 112.71(13)
N1 C1 C2 111.59(15)
C6 C1 C2 109.35(15)
N1 C1 H1 107.7
C6 C1 H1 107.7
C2 C1 H1 107.7
C3 C2 C1 110.04(18)
C3 C2 H2A 109.7
C1 C2 H2A 109.7
C3 C2 H2B 109.7
C1 C2 H2B 109.7
H2A C2 H2B 108.2
C4 C3 C2 112.31(18)
C4 C3 H3A 109.1
C2 C3 H3A 109.1
C4 C3 H3B 109.1
C2 C3 H3B 109.1
H3A C3 H3B 107.9
C5 C4 C3 111.85(18)
C5 C4 H4A 109.2
C3 C4 H4A 109.2
C5 C4 H4B 109.2
C3 C4 H4B 109.2
H4A C4 H4B 107.9
C4 C5 C6 109.99(18)
C4 C5 H5A 109.7
C6 C5 H5A 109.7
C4 C5 H5B 109.7
C6 C5 H5B 109.7
H5A C5 H5B 108.2
C1 C6 C5 109.22(15)
C1 C6 S1 110.73(12)
C5 C6 S1 111.74(14)
C1 C6 H6 108.4
C5 C6 H6 108.4
S1 C6 H6 108.4
C8 C7 C12 119.94(18)
C8 C7 S1 120.62(16)
C12 C7 S1 119.36(13)
C9 C8 C7 119.3(2)
C9 C8 H8 120.3
C7 C8 H8 120.3
C10 C9 C8 120.9(2)
C10 C9 H9 119.5
C8 C9 H9 119.5
C9 C10 C11 120.3(2)
C9 C10 H10 119.8
C11 C10 H10 119.8
C10 C11 C12 119.8(2)
C10 C11 H11 120.1
C12 C11 H11 120.1
C7 C12 C11 119.53(18)
C7 C12 N1 121.25(16)
C11 C12 N1 119.13(17)
C14 C13 C18 120.5(2)
C14 C13 S2 119.67(14)
C18 C13 S2 119.65(16)
C15 C14 C13 119.4(2)
C15 C14 H14 120.3
C13 C14 H14 120.3
C16 C15 C14 121.3(2)
C16 C15 H15 119.3
C14 C15 H15 119.3
C15 C16 C17 118.5(2)
C15 C16 C19 120.5(3)
C17 C16 C19 121.0(3)
C18 C17 C16 121.3(2)
C18 C17 H17 119.4
C16 C17 H17 119.4
C17 C18 C13 119.0(2)
C17 C18 H18 120.5
C13 C18 H18 120.5
C16 C19 H19A 109.5
C16 C19 H19B 109.5
H19A C19 H19B 109.5
C16 C19 H19C 109.5
H19A C19 H19C 109.5
H19B C19 H19C 109.5
C12 N1 C1 120.68(14)
C12 N1 S2 114.65(12)
C1 N1 S2 114.37(12)
C7 S1 C6 94.73(9)
O1 S2 O2 120.01(10)
O1 S2 N1 106.46(9)
O2 S2 N1 107.14(9)
O1 S2 C13 108.55(10)
O2 S2 C13 108.02(9)
N1 S2 C13 105.82(8)

loop_
_geom_bond_atom_site_label_1
_geom_bond_atom_site_label_2
_geom_bond_distance
C1 N1 1.498(2)
C1 C6 1.514(2)
C1 C2 1.525(2)
C1 H1 0.9800
C2 C3 1.525(3)
C2 H2A 0.9700
C2 H2B 0.9700
C3 C4 1.518(3)
C3 H3A 0.9700
C3 H3B 0.9700
C4 C5 1.515(3)
C4 H4A 0.9700
C4 H4B 0.9700
C5 C6 1.523(3)
C5 H5A 0.9700
C5 H5B 0.9700
C6 S1 1.8112(18)
C6 H6 0.9800
C7 C8 1.391(2)
C7 C12 1.393(3)
C7 S1 1.7641(19)
C8 C9 1.381(3)
C8 H8 0.9300
C9 C10 1.370(4)
C9 H9 0.9300
C10 C11 1.377(3)
C10 H10 0.9300
C11 C12 1.396(3)
C11 H11 0.9300
C12 N1 1.442(2)
C13 C14 1.381(3)
C13 C18 1.389(3)
C13 S2 1.759(2)
C14 C15 1.378(3)
C14 H14 0.9300
C15 C16 1.375(4)
C15 H15 0.9300
C16 C17 1.395(4)
C16 C19 1.514(4)
C17 C18 1.373(3)
C17 H17 0.9300
C18 H18 0.9300
C19 H19A 0.9600
C19 H19B 0.9600
C19 H19C 0.9600
N1 S2 1.6634(16)
O1 S2 1.4251(15)
O2 S2 1.4264(16)

loop_
_geom_torsion_atom_site_label_1
_geom_torsion_atom_site_label_2
_geom_torsion_atom_site_label_3
_geom_torsion_atom_site_label_4
_geom_torsion
N1 C1 C2 C3 175.60(17)
C6 C1 C2 C3 -59.0(2)
C1 C2 C3 C4 53.6(3)
C2 C3 C4 C5 -52.1(3)
C3 C4 C5 C6 55.1(3)
N1 C1 C6 C5 -172.37(15)
C2 C1 C6 C5 62.9(2)
N1 C1 C6 S1 -48.91(18)
C2 C1 C6 S1 -173.64(14)
C4 C5 C6 C1 -60.7(2)
C4 C5 C6 S1 176.49(15)
C12 C7 C8 C9 -0.2(3)
S1 C7 C8 C9 -177.13(17)
C7 C8 C9 C10 2.1(4)
C8 C9 C10 C11 -1.5(4)
C9 C10 C11 C12 -0.9(3)
C8 C7 C12 C11 -2.2(3)
S1 C7 C12 C11 174.73(15)
C8 C7 C12 N1 174.49(17)
S1 C7 C12 N1 -8.6(2)
C10 C11 C12 C7 2.8(3)
C10 C11 C12 N1 -173.96(18)
C18 C13 C14 C15 -0.2(3)
S2 C13 C14 C15 -175.71(17)
C13 C14 C15 C16 0.9(3)
C14 C15 C16 C17 -1.1(4)
C14 C15 C16 C19 179.2(2)
C15 C16 C17 C18 0.5(4)
C19 C16 C17 C18 -179.7(3)
C16 C17 C18 C13 0.1(4)
C14 C13 C18 C17 -0.3(3)
S2 C13 C18 C17 175.20(17)
C7 C12 N1 C1 37.6(2)
C11 C12 N1 C1 -145.72(18)
C7 C12 N1 S2 -105.56(17)
C11 C12 N1 S2 71.13(19)
C6 C1 N1 C12 -4.9(2)
C2 C1 N1 C12 118.64(17)
C6 C1 N1 S2 138.39(13)
C2 C1 N1 S2 -98.12(16)
C8 C7 S1 C6 139.76(17)
C12 C7 S1 C6 -37.14(16)
C1 C6 S1 C7 65.29(14)
C5 C6 S1 C7 -172.72(14)
C12 N1 S2 O1 -177.35(13)
C1 N1 S2 O1 37.13(14)
C12 N1 S2 O2 -47.80(15)
C1 N1 S2 O2 166.69(12)
C12 N1 S2 C13 67.28(14)
C1 N1 S2 C13 -78.24(13)
C14 C13 S2 O1 -17.17(18)
C18 C13 S2 O1 167.28(16)
C14 C13 S2 O2 -148.76(16)
C18 C13 S2 O2 35.68(18)
C14 C13 S2 N1 96.76(16)
C18 C13 S2 N1 -78.79(17)
